data_7101445
loop_
_publ_author_name
'Berg, David J.'
'Sun, Jianlong'
'Twamley, Brendan'

_publ_section_title
;
The Synthesis, X-ray Structure and Fluxional Behaviour
of an Ytterbium(II) Phenalenide Complex
;
_journal_issue 38
_journal_name_full 'Chemical Communications'
_journal_paper_doi 10.1039/b609084b
_journal_year 2006
_chemical_formula_moiety 'C58 H82 O2 Yb'
_chemical_formula_sum 'C58 H82 O2 Yb'
_chemical_formula_weight 984.28
_chemical_name_common (arene)2Yb(THF)2
_chemical_name_systematic
;
?
;
_space_group_IT_number 15
_symmetry_cell_setting monoclinic
_symmetry_space_group_name_Hall '-C 2yc'
_symmetry_space_group_name_H-M 'C 1 2/c 1'
_atom_sites_solution_hydrogens geom
_atom_sites_solution_primary direct
_atom_sites_solution_secondary difmap
_audit_creation_method SHELXL-97
_cell_angle_alpha 90.00
_cell_angle_beta 104.579(1)
_cell_angle_gamma 90.00
_cell_formula_units_Z 8
_cell_length_a 41.067(2)
_cell_length_b 12.0077(7)
_cell_length_c 21.7474(12)
_cell_measurement_reflns_used 8005
_cell_measurement_temperature 235(2)
_cell_measurement_theta_max 29.92
_cell_measurement_theta_min 2.32
_cell_volume 10378.7(10)
_computing_cell_refinement 'Bruker SAINT+ v. 6.45a'
_computing_data_collection 'Bruker SMART v. 5.626'
_computing_data_reduction 'Bruker SAINT+ v. 6.45a'
_computing_molecular_graphics 'XP, Bruker SHELXTL v. 6.12'
_computing_publication_material 'XCIF, Bruker SHELXTL v. 6.12'
_computing_structure_refinement 'XL, Bruker SHELXTL v. 6.12'
_computing_structure_solution 'XS, Bruker SHELXTL v. 6.12'
_diffrn_ambient_temperature 235(2)
_diffrn_detector_area_resol_mean 8.3
_diffrn_measured_fraction_theta_full 1.000
_diffrn_measured_fraction_theta_max 1.000
_diffrn_measurement_device_type 'Bruker/Siemens SMART APEX'
_diffrn_measurement_method '\w scans'
_diffrn_radiation_monochromator graphite
_diffrn_radiation_source 'normal-focus sealed tube'
_diffrn_radiation_type MoK\a
_diffrn_radiation_wavelength 0.71073
_diffrn_reflns_av_R_equivalents 0.0317
_diffrn_reflns_av_sigmaI/netI 0.0217
_diffrn_reflns_limit_h_max 49
_diffrn_reflns_limit_h_min -49
_diffrn_reflns_limit_k_max 14
_diffrn_reflns_limit_k_min -14
_diffrn_reflns_limit_l_max 26
_diffrn_reflns_limit_l_min -26
_diffrn_reflns_number 78029
_diffrn_reflns_theta_full 25.25
_diffrn_reflns_theta_max 25.25
_diffrn_reflns_theta_min 1.77
_diffrn_standards_number 0
_exptl_absorpt_coefficient_mu 1.841
_exptl_absorpt_correction_T_max 0.595
_exptl_absorpt_correction_T_min 0.454
_exptl_absorpt_correction_type multi-scan
_exptl_absorpt_process_details 'SADABS; Bruker, 2001'
_exptl_crystal_colour red
_exptl_crystal_density_diffrn 1.260
_exptl_crystal_density_method 'not measured'
_exptl_crystal_description plate
_exptl_crystal_F_000 4128
_exptl_crystal_size_max 0.47
_exptl_crystal_size_mid 0.39
_exptl_crystal_size_min 0.28
_refine_diff_density_max 0.938
_refine_diff_density_min -0.386
_refine_diff_density_rms 0.070
_refine_ls_extinction_method none
_refine_ls_goodness_of_fit_ref 1.016
_refine_ls_hydrogen_treatment constr
_refine_ls_matrix_type full
_refine_ls_number_parameters 571
_refine_ls_number_reflns 9400
_refine_ls_number_restraints 18
_refine_ls_restrained_S_all 1.025
_refine_ls_R_factor_all 0.0344
_refine_ls_R_factor_gt 0.0283
_refine_ls_shift/su_max 0.003
_refine_ls_shift/su_mean 0.000
_refine_ls_structure_factor_coef Fsqd
_refine_ls_weighting_details 'calc w=1/[\s^2^(Fo^2^)+(0.0390P)^2^+18.4668P] where P=(Fo^2^+2Fc^2^)/3'
_refine_ls_weighting_scheme calc
_refine_ls_wR_factor_gt 0.0692
_refine_ls_wR_factor_ref 0.0726
_reflns_number_gt 8293
_reflns_number_total 9400
_reflns_threshold_expression I>2\s(I)
_cod_data_source_file b609084b.txt
_cod_depositor_comments
;
The following automatic conversions were performed:
'_symmetry_cell_setting' value 'Monoclinic' changed to 'monoclinic'
according to '/home/saulius/struct/CIF-dictionaries/cif_core.dic'
dictionary named 'cif_core.dic' version 2.4.1 from 2010-06-29.

Automatic conversion script
Id: cif_fix_enum 1527 2010-12-29 10:47:43Z saulius 
;
_cod_original_sg_symbol_H-M C2/c
_cod_database_code 7101445

loop_
_symmetry_equiv_pos_as_xyz
'x, y, z'
'-x, y, -z+1/2'
'x+1/2, y+1/2, z'
'-x+1/2, y+1/2, -z+1/2'
'-x, -y, -z'
'x, -y, z-1/2'
'-x+1/2, -y+1/2, -z'
'x+1/2, -y+1/2, z-1/2'

loop_
_atom_site_label
_atom_site_type_symbol
_atom_site_fract_x
_atom_site_fract_y
_atom_site_fract_z
_atom_site_U_iso_or_equiv
_atom_site_adp_type
_atom_site_occupancy
_atom_site_symmetry_multiplicity
_atom_site_calc_flag
_atom_site_refinement_flags
_atom_site_disorder_assembly
_atom_site_disorder_group
C1 C 0.07066(7) 0.3951(2) 0.27665(14) 0.0360(6) Uani 1 1 d . B .
H1A H 0.0484 0.4313 0.2624 0.043 Uiso 1 1 calc R . .
C2 C 0.08909(7) 0.4098(2) 0.33915(14) 0.0361(6) Uani 1 1 d . B .
C3 C 0.12111(8) 0.3620(2) 0.35899(14) 0.0377(7) Uani 1 1 d . B .
H3A H 0.1344 0.3741 0.4032 0.045 Uiso 1 1 calc R . .
C4 C 0.13276(7) 0.2827(2) 0.31999(14) 0.0336(6) Uani 1 1 d . B .
C5 C 0.11254(7) 0.2634(2) 0.25699(13) 0.0313(6) Uani 1 1 d . . .
C6 C 0.08148(7) 0.3209(2) 0.23396(13) 0.0328(6) Uani 1 1 d . B .
C7 C 0.06209(7) 0.2974(2) 0.17255(14) 0.0378(7) Uani 1 1 d . . .
H7 H 0.0421 0.3373 0.1566 0.045 Uiso 1 1 calc R . .
C8 C 0.07157(8) 0.2167(2) 0.13426(14) 0.0392(7) Uani 1 1 d . . .
C9 C 0.10170(8) 0.1615(2) 0.15686(14) 0.0387(7) Uani 1 1 d . . .
H9 H 0.1085 0.1090 0.1305 0.046 Uiso 1 1 calc R . .
C10 C 0.12276(7) 0.1812(2) 0.21823(14) 0.0339(6) Uani 1 1 d . . .
C11 C 0.15263(7) 0.1212(2) 0.24325(15) 0.0403(7) Uani 1 1 d . . .
H11 H 0.1596 0.0680 0.2175 0.048 Uiso 1 1 calc R . .
C12 C 0.17197(7) 0.1376(3) 0.30411(16) 0.0413(7) Uani 1 1 d . A .
C13 C 0.16217(7) 0.2196(2) 0.34164(15) 0.0395(7) Uani 1 1 d . . .
H13 H 0.1758 0.2329 0.3827 0.047 Uiso 1 1 calc R . .
C14 C 0.04777(9) 0.1865(3) 0.06935(15) 0.0521(8) Uani 1 1 d . . .
C15 C 0.01485(13) 0.1384(5) 0.0806(2) 0.1022(18) Uani 1 1 d . . .
H15A H -0.0012 0.1259 0.0400 0.153 Uiso 1 1 calc R . .
H15B H 0.0054 0.1906 0.1055 0.153 Uiso 1 1 calc R . .
H15C H 0.0196 0.0684 0.1033 0.153 Uiso 1 1 calc R . .
C16 C 0.06188(15) 0.1018(6) 0.0333(2) 0.135(3) Uani 1 1 d . . .
H16A H 0.0686 0.0364 0.0596 0.202 Uiso 1 1 calc R . .
H16B H 0.0813 0.1327 0.0215 0.202 Uiso 1 1 calc R . .
H16C H 0.0449 0.0812 -0.0048 0.202 Uiso 1 1 calc R . .
C17 C 0.03764(13) 0.2897(4) 0.0301(2) 0.0954(17) Uani 1 1 d . . .
H17A H 0.0574 0.3242 0.0217 0.143 Uiso 1 1 calc R . .
H17B H 0.0269 0.3415 0.0530 0.143 Uiso 1 1 calc R . .
H17C H 0.0220 0.2700 -0.0098 0.143 Uiso 1 1 calc R . .
C18 C 0.20311(8) 0.0660(3) 0.33155(17) 0.0538(9) Uani 1 1 d D . .
C19A C 0.21122(14) -0.0147(4) 0.2827(3) 0.0830(14) Uani 0.801(6) 1 d PD A 1
H19A H 0.1921 -0.0633 0.2666 0.125 Uiso 0.801(6) 1 calc PR A 1
H19B H 0.2307 -0.0592 0.3029 0.125 Uiso 0.801(6) 1 calc PR A 1
H19C H 0.2160 0.0273 0.2479 0.125 Uiso 0.801(6) 1 calc PR A 1
C20A C 0.19478(14) -0.0114(4) 0.3822(3) 0.0830(14) Uani 0.801(6) 1 d PD A 1
H20A H 0.1743 -0.0525 0.3636 0.125 Uiso 0.801(6) 1 calc PR A 1
H20B H 0.1916 0.0329 0.4175 0.125 Uiso 0.801(6) 1 calc PR A 1
H20C H 0.2132 -0.0631 0.3972 0.125 Uiso 0.801(6) 1 calc PR A 1
C21A C 0.23330(12) 0.1351(4) 0.3599(3) 0.0830(14) Uani 0.801(6) 1 d PD A 1
H21A H 0.2288 0.1810 0.3936 0.125 Uiso 0.801(6) 1 calc PR A 1
H21B H 0.2384 0.1825 0.3274 0.125 Uiso 0.801(6) 1 calc PR A 1
H21C H 0.2523 0.0869 0.3772 0.125 Uiso 0.801(6) 1 calc PR A 1
C19B C 0.2280(4) 0.1045(17) 0.2934(8) 0.076(5) Uiso 0.199(6) 1 d PD A 2
H19D H 0.2314 0.1843 0.2982 0.114 Uiso 0.199(6) 1 calc PR A 2
H19E H 0.2190 0.0868 0.2488 0.114 Uiso 0.199(6) 1 calc PR A 2
H19F H 0.2494 0.0667 0.3091 0.114 Uiso 0.199(6) 1 calc PR A 2
C20B C 0.1984(6) -0.0576(8) 0.3232(10) 0.076(5) Uiso 0.199(6) 1 d PD A 2
H20D H 0.1806 -0.0818 0.3421 0.114 Uiso 0.199(6) 1 calc PR A 2
H20E H 0.2192 -0.0953 0.3439 0.114 Uiso 0.199(6) 1 calc PR A 2
H20F H 0.1924 -0.0756 0.2783 0.114 Uiso 0.199(6) 1 calc PR A 2
C21B C 0.2209(5) 0.0985(18) 0.4002(5) 0.076(5) Uiso 0.199(6) 1 d PD A 2
H21D H 0.2071 0.0768 0.4284 0.114 Uiso 0.199(6) 1 calc PR A 2
H21E H 0.2245 0.1784 0.4027 0.114 Uiso 0.199(6) 1 calc PR A 2
H21F H 0.2425 0.0608 0.4128 0.114 Uiso 0.199(6) 1 calc PR A 2
C22 C 0.07247(9) 0.4671(3) 0.38673(16) 0.0449(8) Uani 1 1 d . . .
C23 C 0.04859(11) 0.3824(4) 0.4042(2) 0.0720(12) Uani 1 1 d . . .
H23A H 0.0319 0.3600 0.3662 0.108 Uiso 1 1 calc R . .
H23B H 0.0375 0.4157 0.4341 0.108 Uiso 1 1 calc R . .
H23C H 0.0613 0.3176 0.4235 0.108 Uiso 1 1 calc R . .
C24 C 0.09780(12) 0.5036(3) 0.4478(2) 0.0678(12) Uani 1 1 d . . .
H24A H 0.1103 0.4394 0.4680 0.102 Uiso 1 1 calc R . .
H24B H 0.0859 0.5370 0.4764 0.102 Uiso 1 1 calc R . .
H24C H 0.1132 0.5576 0.4376 0.102 Uiso 1 1 calc R . .
C25 C 0.05250(11) 0.5704(3) 0.35869(19) 0.0698(12) Uani 1 1 d . . .
H25A H 0.0676 0.6248 0.3478 0.105 Uiso 1 1 calc R . .
H25B H 0.0418 0.6021 0.3897 0.105 Uiso 1 1 calc R . .
H25C H 0.0354 0.5498 0.3208 0.105 Uiso 1 1 calc R . .
C26 C 0.18848(7) 0.6301(2) 0.28786(14) 0.0380(7) Uani 1 1 d . B .
H26A H 0.2083 0.5952 0.2776 0.046 Uiso 1 1 calc R . .
C27 C 0.18413(7) 0.6193(2) 0.34920(14) 0.0382(7) Uani 1 1 d . B .
C28 C 0.15599(7) 0.6665(3) 0.36376(14) 0.0389(7) Uani 1 1 d . B .
H28A H 0.1522 0.6542 0.4065 0.047 Uiso 1 1 calc R . .
C29 C 0.13458(7) 0.7429(2) 0.32116(14) 0.0343(6) Uani 1 1 d . . .
C30 C 0.14056(7) 0.7588(2) 0.25956(13) 0.0311(6) Uani 1 1 d . . .
C31 C 0.16702(7) 0.7008(2) 0.24154(13) 0.0326(6) Uani 1 1 d . B .
C32 C 0.17183(7) 0.7187(2) 0.18055(14) 0.0368(6) Uani 1 1 d . . .
H32 H 0.1886 0.6783 0.1678 0.044 Uiso 1 1 calc R . .
C33 C 0.15226(7) 0.7952(2) 0.13818(13) 0.0364(6) Uani 1 1 d . . .
C34 C 0.12724(7) 0.8524(2) 0.15703(14) 0.0367(6) Uani 1 1 d . . .
H34 H 0.1140 0.9032 0.1285 0.044 Uiso 1 1 calc R . .
C35 C 0.12072(7) 0.8380(2) 0.21734(13) 0.0322(6) Uani 1 1 d . . .
C36 C 0.09647(7) 0.9008(2) 0.23807(13) 0.0349(6) Uani 1 1 d . . .
H36 H 0.0837 0.9537 0.2104 0.042 Uiso 1 1 calc R . .
C37 C 0.09088(7) 0.8874(2) 0.29739(14) 0.0347(6) Uani 1 1 d . . .
C38 C 0.10978(7) 0.8064(2) 0.33801(14) 0.0374(6) Uani 1 1 d . . .
H38 H 0.1055 0.7947 0.3780 0.045 Uiso 1 1 calc R . .
C39 C 0.06608(8) 0.9603(3) 0.32141(15) 0.0400(7) Uani 1 1 d . . .
C40 C 0.04740(9) 1.0427(3) 0.27106(17) 0.0509(8) Uani 1 1 d . . .
H40A H 0.0344 1.0020 0.2345 0.076 Uiso 1 1 calc R . .
H40B H 0.0635 1.0904 0.2581 0.076 Uiso 1 1 calc R . .
H40C H 0.0324 1.0879 0.2887 0.076 Uiso 1 1 calc R . .
C41 C 0.03967(9) 0.8862(3) 0.34050(18) 0.0525(8) Uani 1 1 d . . .
H41A H 0.0274 0.8444 0.3038 0.079 Uiso 1 1 calc R . .
H41B H 0.0242 0.9324 0.3562 0.079 Uiso 1 1 calc R . .
H41C H 0.0508 0.8349 0.3736 0.079 Uiso 1 1 calc R . .
C42 C 0.08541(10) 1.0273(3) 0.37941(19) 0.0583(9) Uani 1 1 d . . .
H42A H 0.0697 1.0728 0.3952 0.087 Uiso 1 1 calc R . .
H42B H 0.1018 1.0748 0.3672 0.087 Uiso 1 1 calc R . .
H42C H 0.0969 0.9765 0.4125 0.087 Uiso 1 1 calc R . .
C43 C 0.15919(9) 0.8210(3) 0.07364(14) 0.0467(8) Uani 1 1 d . . .
C44 C 0.17209(17) 0.9402(5) 0.0745(2) 0.109(2) Uani 1 1 d . . .
H44A H 0.1562 0.9905 0.0865 0.164 Uiso 1 1 calc R . .
H44B H 0.1745 0.9598 0.0326 0.164 Uiso 1 1 calc R . .
H44C H 0.1938 0.9461 0.1050 0.164 Uiso 1 1 calc R . .
C45 C 0.12667(11) 0.8160(5) 0.02135(17) 0.0866(15) Uani 1 1 d . . .
H45A H 0.1164 0.7433 0.0216 0.130 Uiso 1 1 calc R . .
H45B H 0.1316 0.8284 -0.0195 0.130 Uiso 1 1 calc R . .
H45C H 0.1113 0.8730 0.0287 0.130 Uiso 1 1 calc R . .
C46 C 0.18323(14) 0.7401(5) 0.0556(2) 0.109(2) Uani 1 1 d . . .
H46A H 0.2052 0.7472 0.0851 0.164 Uiso 1 1 calc R . .
H46B H 0.1850 0.7562 0.0129 0.164 Uiso 1 1 calc R . .
H46C H 0.1750 0.6648 0.0573 0.164 Uiso 1 1 calc R . .
C47 C 0.21215(8) 0.5639(3) 0.40132(15) 0.0450(7) Uani 1 1 d . . .
C48 C 0.24132(11) 0.6443(4) 0.4179(2) 0.0977(18) Uani 1 1 d . . .
H48A H 0.2340 0.7135 0.4332 0.146 Uiso 1 1 calc R . .
H48B H 0.2494 0.6590 0.3804 0.146 Uiso 1 1 calc R . .
H48C H 0.2593 0.6122 0.4508 0.146 Uiso 1 1 calc R . .
C49 C 0.20078(13) 0.5358(6) 0.4603(2) 0.112(2) Uani 1 1 d . . .
H49A H 0.1808 0.4897 0.4489 0.168 Uiso 1 1 calc R . .
H49B H 0.1957 0.6040 0.4801 0.168 Uiso 1 1 calc R . .
H49C H 0.2185 0.4958 0.4900 0.168 Uiso 1 1 calc R . .
C50 C 0.22397(13) 0.4553(4) 0.3783(2) 0.0904(16) Uani 1 1 d . . .
H50A H 0.2412 0.4222 0.4123 0.136 Uiso 1 1 calc R . .
H50B H 0.2331 0.4699 0.3422 0.136 Uiso 1 1 calc R . .
H50C H 0.2051 0.4045 0.3659 0.136 Uiso 1 1 calc R . .
O1A O 0.15629(6) 0.42866(19) 0.18934(11) 0.0493(5) Uani 0.449(13) 1 d P B 1
C51A C 0.1463(4) 0.4156(16) 0.1216(10) 0.064(2) Uani 0.449(13) 1 d P B 1
H51A H 0.1387 0.4870 0.1012 0.077 Uiso 0.449(13) 1 calc PR B 1
H51B H 0.1278 0.3621 0.1097 0.077 Uiso 0.449(13) 1 calc PR B 1
C52A C 0.1752(3) 0.3755(10) 0.1013(5) 0.064(2) Uani 0.449(13) 1 d P B 1
H52A H 0.1898 0.4368 0.0950 0.077 Uiso 0.449(13) 1 calc PR B 1
H52B H 0.1685 0.3315 0.0622 0.077 Uiso 0.449(13) 1 calc PR B 1
C53A C 0.1929(3) 0.3000(9) 0.1611(5) 0.064(2) Uani 0.449(13) 1 d P B 1
H53A H 0.1814 0.2285 0.1608 0.077 Uiso 0.449(13) 1 calc PR B 1
H53B H 0.2167 0.2869 0.1632 0.077 Uiso 0.449(13) 1 calc PR B 1
C54A C 0.1884(5) 0.3751(14) 0.2146(7) 0.064(2) Uani 0.449(13) 1 d P B 1
H54A H 0.1881 0.3314 0.2526 0.077 Uiso 0.449(13) 1 calc PR B 1
H54B H 0.2065 0.4303 0.2257 0.077 Uiso 0.449(13) 1 calc PR B 1
O1B O 0.15629(6) 0.42866(19) 0.18934(11) 0.0493(5) Uani 0.551(13) 1 d P B 2
C51B C 0.1404(3) 0.4092(14) 0.1233(9) 0.070(2) Uani 0.551(13) 1 d P B 2
H51C H 0.1402 0.4772 0.0983 0.084 Uiso 0.551(13) 1 calc PR B 2
H51D H 0.1172 0.3833 0.1177 0.084 Uiso 0.551(13) 1 calc PR B 2
C52B C 0.1629(2) 0.3153(9) 0.1027(4) 0.070(2) Uani 0.551(13) 1 d P B 2
H52C H 0.1556 0.2406 0.1113 0.084 Uiso 0.551(13) 1 calc PR B 2
H52D H 0.1625 0.3212 0.0575 0.084 Uiso 0.551(13) 1 calc PR B 2
C53B C 0.1953(2) 0.3400(9) 0.1417(5) 0.070(2) Uani 0.551(13) 1 d P B 2
H53C H 0.2064 0.3961 0.1214 0.084 Uiso 0.551(13) 1 calc PR B 2
H53D H 0.2092 0.2727 0.1491 0.084 Uiso 0.551(13) 1 calc PR B 2
C54B C 0.1902(4) 0.3830(13) 0.2025(6) 0.070(2) Uani 0.551(13) 1 d P B 2
H54C H 0.1928 0.3228 0.2337 0.084 Uiso 0.551(13) 1 calc PR B 2
H54D H 0.2068 0.4410 0.2196 0.084 Uiso 0.551(13) 1 calc PR B 2
O2 O 0.08213(5) 0.59056(18) 0.18224(10) 0.0455(5) Uani 1 1 d . B .
C55 C 0.05371(9) 0.6482(3) 0.19475(16) 0.0509(8) Uani 1 1 d . . .
H55A H 0.0610 0.6974 0.2316 0.061 Uiso 1 1 calc R . .
H55B H 0.0373 0.5949 0.2033 0.061 Uiso 1 1 calc R . .
C56 C 0.03856(10) 0.7145(4) 0.13634(18) 0.0651(10) Uani 1 1 d . . .
H56A H 0.0143 0.7240 0.1306 0.078 Uiso 1 1 calc R . .
H56B H 0.0491 0.7880 0.1381 0.078 Uiso 1 1 calc R . .
C57 C 0.04575(13) 0.6465(5) 0.0856(2) 0.0957(17) Uani 1 1 d . . .
H57A H 0.0473 0.6930 0.0494 0.115 Uiso 1 1 calc R . .
H57B H 0.0281 0.5906 0.0710 0.115 Uiso 1 1 calc R . .
C58 C 0.07904(10) 0.5915(4) 0.11516(17) 0.0621(10) Uani 1 1 d . . .
H58A H 0.0794 0.5154 0.0991 0.074 Uiso 1 1 calc R . .
H58B H 0.0976 0.6336 0.1054 0.074 Uiso 1 1 calc R . .
Yb1 Yb 0.128116(3) 0.511992(10) 0.264096(6) 0.03264(5) Uani 1 1 d . . .

loop_
_atom_site_aniso_label
_atom_site_aniso_U_11
_atom_site_aniso_U_22
_atom_site_aniso_U_33
_atom_site_aniso_U_23
_atom_site_aniso_U_13
_atom_site_aniso_U_12
C1 0.0353(15) 0.0329(15) 0.0423(17) 0.0039(12) 0.0144(13) 0.0025(12)
C2 0.0440(17) 0.0287(14) 0.0410(16) 0.0028(12) 0.0208(14) -0.0022(12)
C3 0.0450(17) 0.0351(15) 0.0341(16) 0.0010(12) 0.0119(13) -0.0024(13)
C4 0.0335(15) 0.0300(14) 0.0378(15) 0.0027(12) 0.0103(12) -0.0037(11)
C5 0.0305(14) 0.0279(14) 0.0370(15) 0.0018(11) 0.0113(12) -0.0050(11)
C6 0.0340(15) 0.0267(14) 0.0386(16) 0.0049(11) 0.0103(12) -0.0036(11)
C7 0.0361(16) 0.0349(15) 0.0412(17) 0.0075(13) 0.0074(13) 0.0063(12)
C8 0.0447(18) 0.0372(16) 0.0348(16) 0.0034(12) 0.0080(13) 0.0005(13)
C9 0.0436(17) 0.0347(15) 0.0389(16) -0.0031(12) 0.0124(14) 0.0011(13)
C10 0.0330(15) 0.0304(14) 0.0390(16) 0.0014(12) 0.0102(12) -0.0013(11)
C11 0.0346(16) 0.0347(16) 0.0522(19) -0.0051(13) 0.0121(14) 0.0011(12)
C12 0.0295(15) 0.0383(16) 0.0535(19) 0.0012(14) 0.0056(14) -0.0015(12)
C13 0.0323(16) 0.0385(16) 0.0440(17) -0.0001(13) 0.0024(13) -0.0013(12)
C14 0.056(2) 0.057(2) 0.0373(18) -0.0007(15) 0.0015(15) 0.0051(17)
C15 0.097(4) 0.124(5) 0.079(3) -0.024(3) 0.009(3) -0.053(3)
C16 0.118(4) 0.195(7) 0.063(3) -0.063(4) -0.031(3) 0.075(5)
C17 0.111(4) 0.093(4) 0.057(3) 0.022(2) -0.027(3) -0.013(3)
C18 0.0359(17) 0.049(2) 0.069(2) -0.0031(17) -0.0013(16) 0.0078(15)
C19A 0.0499(18) 0.065(2) 0.119(3) -0.0038(19) -0.0068(18) 0.0179(14)
C20A 0.0499(18) 0.065(2) 0.119(3) -0.0038(19) -0.0068(18) 0.0179(14)
C21A 0.0499(18) 0.065(2) 0.119(3) -0.0038(19) -0.0068(18) 0.0179(14)
C22 0.056(2) 0.0426(17) 0.0441(18) 0.0031(14) 0.0274(16) 0.0036(15)
C23 0.085(3) 0.073(3) 0.075(3) 0.000(2) 0.052(2) -0.013(2)
C24 0.079(3) 0.077(3) 0.055(2) -0.0204(19) 0.033(2) 0.003(2)
C25 0.098(3) 0.062(2) 0.063(2) 0.0049(19) 0.043(2) 0.033(2)
C26 0.0317(15) 0.0377(16) 0.0436(17) 0.0019(13) 0.0078(13) 0.0022(12)
C27 0.0356(16) 0.0357(15) 0.0388(16) 0.0049(12) 0.0010(13) -0.0039(12)
C28 0.0400(17) 0.0428(17) 0.0330(16) 0.0058(13) 0.0077(13) -0.0007(13)
C29 0.0333(15) 0.0332(15) 0.0350(15) -0.0001(12) 0.0062(12) -0.0057(12)
C30 0.0316(14) 0.0291(14) 0.0324(15) -0.0017(11) 0.0074(12) -0.0050(11)
C31 0.0320(15) 0.0272(14) 0.0379(15) -0.0011(11) 0.0073(12) -0.0039(11)
C32 0.0394(16) 0.0355(15) 0.0373(16) -0.0016(12) 0.0130(13) 0.0030(12)
C33 0.0407(17) 0.0364(15) 0.0326(15) -0.0001(12) 0.0102(13) -0.0011(12)
C34 0.0412(17) 0.0331(15) 0.0349(15) 0.0032(12) 0.0079(13) 0.0035(12)
C35 0.0332(15) 0.0289(14) 0.0347(15) -0.0024(11) 0.0090(12) -0.0027(11)
C36 0.0358(15) 0.0314(14) 0.0376(16) 0.0022(12) 0.0094(13) 0.0004(12)
C37 0.0333(15) 0.0326(15) 0.0391(16) -0.0037(12) 0.0107(12) -0.0033(12)
C38 0.0407(17) 0.0414(16) 0.0322(15) 0.0012(12) 0.0132(13) -0.0035(13)
C39 0.0412(17) 0.0365(16) 0.0456(18) -0.0026(13) 0.0170(14) -0.0004(13)
C40 0.050(2) 0.0461(19) 0.063(2) 0.0053(17) 0.0265(17) 0.0097(16)
C41 0.052(2) 0.0486(19) 0.066(2) 0.0032(16) 0.0305(18) 0.0012(15)
C42 0.062(2) 0.055(2) 0.059(2) -0.0203(18) 0.0186(19) -0.0009(18)
C43 0.057(2) 0.0517(19) 0.0347(16) 0.0026(14) 0.0186(15) 0.0081(16)
C44 0.178(6) 0.093(4) 0.083(3) -0.011(3) 0.083(4) -0.055(4)
C45 0.087(3) 0.137(5) 0.035(2) 0.007(2) 0.014(2) 0.022(3)
C46 0.140(5) 0.151(5) 0.054(3) 0.037(3) 0.057(3) 0.091(4)
C47 0.0378(17) 0.0475(18) 0.0442(18) 0.0081(14) 0.0001(14) 0.0004(14)
C48 0.074(3) 0.078(3) 0.106(4) 0.026(3) -0.041(3) -0.025(2)
C49 0.070(3) 0.190(6) 0.077(3) 0.078(4) 0.018(3) 0.044(4)
C50 0.090(3) 0.075(3) 0.085(3) 0.007(3) -0.018(3) 0.034(3)
O1A 0.0512(13) 0.0455(13) 0.0581(14) -0.0028(11) 0.0266(11) 0.0006(10)
C51A 0.083(4) 0.061(3) 0.062(4) 0.006(3) 0.043(3) 0.009(3)
C52A 0.083(4) 0.061(3) 0.062(4) 0.006(3) 0.043(3) 0.009(3)
C53A 0.083(4) 0.061(3) 0.062(4) 0.006(3) 0.043(3) 0.009(3)
C54A 0.083(4) 0.061(3) 0.062(4) 0.006(3) 0.043(3) 0.009(3)
O1B 0.0512(13) 0.0455(13) 0.0581(14) -0.0028(11) 0.0266(11) 0.0006(10)
C51B 0.067(3) 0.082(4) 0.070(3) -0.015(3) 0.032(3) 0.006(3)
C52B 0.067(3) 0.082(4) 0.070(3) -0.015(3) 0.032(3) 0.006(3)
C53B 0.067(3) 0.082(4) 0.070(3) -0.015(3) 0.032(3) 0.006(3)
C54B 0.067(3) 0.082(4) 0.070(3) -0.015(3) 0.032(3) 0.006(3)
O2 0.0424(12) 0.0452(12) 0.0448(12) 0.0048(10) 0.0033(10) 0.0027(10)
C55 0.050(2) 0.054(2) 0.050(2) 0.0018(16) 0.0129(16) 0.0054(16)
C56 0.061(2) 0.069(3) 0.059(2) 0.0087(19) 0.0039(19) 0.016(2)
C57 0.089(3) 0.141(5) 0.051(3) 0.009(3) 0.007(2) 0.050(3)
C58 0.061(2) 0.079(3) 0.047(2) 0.0035(19) 0.0134(18) 0.013(2)
Yb1 0.03146(8) 0.03363(8) 0.03336(8) 0.00236(5) 0.00916(5) -0.00088(5)

loop_
_atom_type_symbol
_atom_type_description
_atom_type_scat_dispersion_real
_atom_type_scat_dispersion_imag
_atom_type_scat_source
C C 0.0033 0.0016 'International Tables Vol C Tables 4.2.6.8 and 6.1.1.4'
H H 0.0000 0.0000 'International Tables Vol C Tables 4.2.6.8 and 6.1.1.4'
O O 0.0106 0.0060 'International Tables Vol C Tables 4.2.6.8 and 6.1.1.4'
Yb Yb -0.3850 5.5486 'International Tables Vol C Tables 4.2.6.8 and 6.1.1.4'

loop_
_geom_angle_atom_site_label_1
_geom_angle_atom_site_label_2
_geom_angle_atom_site_label_3
_geom_angle
C2 C1 C6 122.0(3)
C2 C1 Yb1 76.62(16)
C6 C1 Yb1 81.01(16)
C2 C1 H1A 118.9
C6 C1 H1A 118.9
Yb1 C1 H1A 118.9
C1 C2 C3 119.2(3)
C1 C2 C22 119.3(3)
C3 C2 C22 121.2(3)
C1 C2 Yb1 74.92(16)
C3 C2 Yb1 74.45(16)
C22 C2 Yb1 127.16(19)
C2 C3 C4 121.1(3)
C2 C3 Yb1 76.85(16)
C4 C3 Yb1 83.12(16)
C2 C3 H3A 119.1
C4 C3 H3A 119.1
Yb1 C3 H3A 119.1
C13 C4 C5 118.5(3)
C13 C4 C3 123.1(3)
C5 C4 C3 118.3(3)
C13 C4 Yb1 126.41(19)
C5 C4 Yb1 78.35(15)
C3 C4 Yb1 68.49(15)
C6 C5 C10 119.8(3)
C6 C5 C4 120.7(3)
C10 C5 C4 119.4(3)
C6 C5 Yb1 72.64(15)
C10 C5 Yb1 128.13(18)
C4 C5 Yb1 74.28(15)
C7 C6 C5 118.8(3)
C7 C6 C1 123.2(3)
C5 C6 C1 117.9(3)
C7 C6 Yb1 123.28(19)
C5 C6 Yb1 79.95(15)
C1 C6 Yb1 70.30(15)
C8 C7 C6 122.1(3)
C8 C7 H7 118.9
C6 C7 H7 118.9
C9 C8 C7 118.7(3)
C9 C8 C14 121.2(3)
C7 C8 C14 120.1(3)
C8 C9 C10 122.4(3)
C8 C9 H9 118.8
C10 C9 H9 118.8
C11 C10 C9 123.0(3)
C11 C10 C5 118.8(3)
C9 C10 C5 118.1(3)
C12 C11 C10 122.3(3)
C12 C11 H11 118.9
C10 C11 H11 118.9
C11 C12 C13 118.7(3)
C11 C12 C18 121.2(3)
C13 C12 C18 120.1(3)
C12 C13 C4 122.2(3)
C12 C13 H13 118.9
C4 C13 H13 118.9
C16 C14 C17 110.6(4)
C16 C14 C15 107.5(4)
C17 C14 C15 105.7(4)
C16 C14 C8 113.7(3)
C17 C14 C8 110.3(3)
C15 C14 C8 108.7(3)
C14 C15 H15A 109.5
C14 C15 H15B 109.5
H15A C15 H15B 109.5
C14 C15 H15C 109.5
H15A C15 H15C 109.5
H15B C15 H15C 109.5
C14 C16 H16A 109.5
C14 C16 H16B 109.5
H16A C16 H16B 109.5
C14 C16 H16C 109.5
H16A C16 H16C 109.5
H16B C16 H16C 109.5
C14 C17 H17A 109.5
C14 C17 H17B 109.5
H17A C17 H17B 109.5
C14 C17 H17C 109.5
H17A C17 H17C 109.5
H17B C17 H17C 109.5
C20B C18 C21A 132.0(9)
C20B C18 C12 116.0(9)
C21A C18 C12 112.0(3)
C20B C18 C21B 112.5(10)
C21A C18 C21B 46.7(8)
C12 C18 C21B 112.5(9)
C20B C18 C19A 48.4(8)
C21A C18 C19A 109.6(4)
C12 C18 C19A 113.0(3)
C21B C18 C19A 134.3(9)
C20B C18 C19B 108.3(10)
C21A C18 C19B 57.3(8)
C12 C18 C19B 102.9(9)
C21B C18 C19B 103.2(9)
C19A C18 C19B 61.9(8)
C20B C18 C20A 56.4(8)
C21A C18 C20A 110.5(4)
C12 C18 C20A 107.6(3)
C21B C18 C20A 66.3(9)
C19A C18 C20A 103.8(4)
C19B C18 C20A 149.4(9)
C18 C19A H19A 109.5
C18 C19A H19B 109.5
C18 C19A H19C 109.5
C18 C20A H20A 109.5
C18 C20A H20B 109.5
C18 C20A H20C 109.5
C18 C21A H21A 109.5
C18 C21A H21B 109.5
C18 C21A H21C 109.5
C18 C19B H19D 109.5
C18 C19B H19E 109.5
H19D C19B H19E 109.5
C18 C19B H19F 109.5
H19D C19B H19F 109.5
H19E C19B H19F 109.5
C18 C20B H20D 109.5
C18 C20B H20E 109.5
H20D C20B H20E 109.5
C18 C20B H20F 109.5
H20D C20B H20F 109.5
H20E C20B H20F 109.5
C18 C21B H21D 109.5
C18 C21B H21E 109.5
H21D C21B H21E 109.5
C18 C21B H21F 109.5
H21D C21B H21F 109.5
H21E C21B H21F 109.5
C25 C22 C23 109.1(3)
C25 C22 C24 107.0(3)
C23 C22 C24 108.3(3)
C25 C22 C2 112.3(3)
C23 C22 C2 107.0(3)
C24 C22 C2 113.1(3)
C22 C23 H23A 109.5
C22 C23 H23B 109.5
H23A C23 H23B 109.5
C22 C23 H23C 109.5
H23A C23 H23C 109.5
H23B C23 H23C 109.5
C22 C24 H24A 109.5
C22 C24 H24B 109.5
H24A C24 H24B 109.5
C22 C24 H24C 109.5
H24A C24 H24C 109.5
H24B C24 H24C 109.5
C22 C25 H25A 109.5
C22 C25 H25B 109.5
H25A C25 H25B 109.5
C22 C25 H25C 109.5
H25A C25 H25C 109.5
H25B C25 H25C 109.5
C27 C26 C31 121.4(3)
C27 C26 Yb1 78.95(17)
C31 C26 Yb1 79.11(16)
C27 C26 H26A 119.1
C31 C26 H26A 119.1
Yb1 C26 H26A 119.1
C28 C27 C26 119.5(3)
C28 C27 C47 121.0(3)
C26 C27 C47 119.3(3)
C28 C27 Yb1 75.72(17)
C26 C27 Yb1 72.54(17)
C47 C27 Yb1 127.39(19)
C27 C28 C29 121.4(3)
C27 C28 Yb1 76.15(17)
C29 C28 Yb1 82.10(17)
C27 C28 H28A 119.1
C29 C28 H28A 119.1
Yb1 C28 H28A 119.1
C38 C29 C30 118.8(3)
C38 C29 C28 123.3(3)
C30 C29 C28 117.8(3)
C38 C29 Yb1 127.97(19)
C30 C29 Yb1 75.90(15)
C28 C29 Yb1 69.82(16)
C31 C30 C35 120.0(3)
C31 C30 C29 120.9(3)
C35 C30 C29 119.1(3)
C31 C30 Yb1 71.08(15)
C35 C30 Yb1 127.05(18)
C29 C30 Yb1 76.61(15)
C32 C31 C30 118.8(3)
C32 C31 C26 123.0(3)
C30 C31 C26 118.1(3)
C32 C31 Yb1 119.72(18)
C30 C31 Yb1 81.04(16)
C26 C31 Yb1 71.62(16)
C33 C32 C31 121.8(3)
C33 C32 H32 119.1
C31 C32 H32 119.1
C34 C33 C32 118.5(3)
C34 C33 C43 119.7(3)
C32 C33 C43 121.8(3)
C33 C34 C35 122.9(3)
C33 C34 H34 118.6
C35 C34 H34 118.6
C36 C35 C34 123.0(3)
C36 C35 C30 119.1(3)
C34 C35 C30 117.9(3)
C37 C36 C35 122.3(3)
C37 C36 H36 118.8
C35 C36 H36 118.8
C36 C37 C38 118.3(3)
C36 C37 C39 122.4(3)
C38 C37 C39 119.3(3)
C29 C38 C37 122.5(3)
C29 C38 H38 118.8
C37 C38 H38 118.8
C40 C39 C37 112.5(3)
C40 C39 C42 108.1(3)
C37 C39 C42 109.2(3)
C40 C39 C41 107.9(3)
C37 C39 C41 109.6(2)
C42 C39 C41 109.6(3)
C39 C40 H40A 109.5
C39 C40 H40B 109.5
H40A C40 H40B 109.5
C39 C40 H40C 109.5
H40A C40 H40C 109.5
H40B C40 H40C 109.5
C39 C41 H41A 109.5
C39 C41 H41B 109.5
H41A C41 H41B 109.5
C39 C41 H41C 109.5
H41A C41 H41C 109.5
H41B C41 H41C 109.5
C39 C42 H42A 109.5
C39 C42 H42B 109.5
H42A C42 H42B 109.5
C39 C42 H42C 109.5
H42A C42 H42C 109.5
H42B C42 H42C 109.5
C46 C43 C45 106.9(4)
C46 C43 C44 111.1(4)
C45 C43 C44 106.4(4)
C46 C43 C33 113.1(3)
C45 C43 C33 110.3(3)
C44 C43 C33 108.8(3)
C43 C44 H44A 109.5
C43 C44 H44B 109.5
H44A C44 H44B 109.5
C43 C44 H44C 109.5
H44A C44 H44C 109.5
H44B C44 H44C 109.5
C43 C45 H45A 109.5
C43 C45 H45B 109.5
H45A C45 H45B 109.5
C43 C45 H45C 109.5
H45A C45 H45C 109.5
H45B C45 H45C 109.5
C43 C46 H46A 109.5
C43 C46 H46B 109.5
H46A C46 H46B 109.5
C43 C46 H46C 109.5
H46A C46 H46C 109.5
H46B C46 H46C 109.5
C48 C47 C49 109.7(4)
C48 C47 C50 109.1(4)
C49 C47 C50 106.3(4)
C48 C47 C27 107.4(3)
C49 C47 C27 112.7(3)
C50 C47 C27 111.6(3)
C47 C48 H48A 109.5
C47 C48 H48B 109.5
H48A C48 H48B 109.5
C47 C48 H48C 109.5
H48A C48 H48C 109.5
H48B C48 H48C 109.5
C47 C49 H49A 109.5
C47 C49 H49B 109.5
H49A C49 H49B 109.5
C47 C49 H49C 109.5
H49A C49 H49C 109.5
H49B C49 H49C 109.5
C47 C50 H50A 109.5
C47 C50 H50B 109.5
H50A C50 H50B 109.5
C47 C50 H50C 109.5
H50A C50 H50C 109.5
H50B C50 H50C 109.5
C51A O1A C54A 109.8(8)
C51A O1A Yb1 132.1(7)
C54A O1A Yb1 118.0(5)
O1A C51A C52A 107.8(13)
O1A C51A H51A 110.2
C52A C51A H51A 110.2
O1A C51A H51B 110.2
C52A C51A H51B 110.2
H51A C51A H51B 108.5
C51A C52A C53A 100.3(10)
C51A C52A H52A 111.7
C53A C52A H52A 111.7
C51A C52A H52B 111.7
C53A C52A H52B 111.7
H52A C52A H52B 109.5
C54A C53A C52A 99.7(9)
C54A C53A H53A 111.8
C52A C53A H53A 111.8
C54A C53A H53B 111.8
C52A C53A H53B 111.8
H53A C53A H53B 109.6
O1A C54A C53A 104.4(11)
O1A C54A H54A 110.9
C53A C54A H54A 110.9
O1A C54A H54B 110.9
C53A C54A H54B 110.9
H54A C54A H54B 108.9
C52B C51B H51C 110.9
C52B C51B H51D 110.9
H51C C51B H51D 108.9
C53B C52B C51B 102.0(8)
C53B C52B H52C 111.4
C51B C52B H52C 111.4
C53B C52B H52D 111.4
C51B C52B H52D 111.4
H52C C52B H52D 109.2
C52B C53B C54B 106.6(8)
C52B C53B H53C 110.4
C54B C53B H53C 110.4
C52B C53B H53D 110.4
C54B C53B H53D 110.4
H53C C53B H53D 108.6
C53B C54B H54C 110.2
C53B C54B H54D 110.2
H54C C54B H54D 108.5
C58 O2 C55 108.7(2)
C58 O2 Yb1 126.9(2)
C55 O2 Yb1 124.33(18)
O2 C55 C56 106.2(3)
O2 C55 H55A 110.5
C56 C55 H55A 110.5
O2 C55 H55B 110.5
C56 C55 H55B 110.5
H55A C55 H55B 108.7
C57 C56 C55 102.9(3)
C57 C56 H56A 111.2
C55 C56 H56A 111.2
C57 C56 H56B 111.2
C55 C56 H56B 111.2
H56A C56 H56B 109.1
C56 C57 C58 104.9(3)
C56 C57 H57A 110.8
C58 C57 H57A 110.8
C56 C57 H57B 110.8
C58 C57 H57B 110.8
H57A C57 H57B 108.8
O2 C58 C57 106.0(3)
O2 C58 H58A 110.5
C57 C58 H58A 110.5
O2 C58 H58B 110.5
C57 C58 H58B 110.5
H58A C58 H58B 108.7
O1A Yb1 O2 94.73(8)
O1A Yb1 C26 77.48(8)
O2 Yb1 C26 115.33(8)
O1A Yb1 C3 112.39(8)
O2 Yb1 C3 125.56(8)
C26 Yb1 C3 116.15(9)
O1A Yb1 C1 114.23(8)
O2 Yb1 C1 75.50(8)
C26 Yb1 C1 164.25(9)
C3 Yb1 C1 50.65(9)
O1A Yb1 C2 129.66(8)
O2 Yb1 C2 98.15(8)
C26 Yb1 C2 135.85(9)
C3 Yb1 C2 28.69(8)
C1 Yb1 C2 28.46(8)
O1A Yb1 C28 127.22(8)
O2 Yb1 C28 113.01(8)
C26 Yb1 C28 50.43(9)
C3 Yb1 C28 87.41(8)
C1 Yb1 C28 115.74(8)
C2 Yb1 C28 91.20(8)
O1A Yb1 C27 100.18(8)
O2 Yb1 C27 130.21(8)
C26 Yb1 C27 28.52(9)
C3 Yb1 C27 91.59(8)
C1 Yb1 C27 135.74(9)
C2 Yb1 C27 107.47(9)
C28 Yb1 C27 28.13(8)
O1A Yb1 C31 80.39(8)
O2 Yb1 C31 86.10(8)
C26 Yb1 C31 29.28(8)
C3 Yb1 C31 142.41(8)
C1 Yb1 C31 157.05(8)
C2 Yb1 C31 148.69(8)
C28 Yb1 C31 59.11(8)
C27 Yb1 C31 50.85(8)
O1A Yb1 C6 85.59(8)
O2 Yb1 C6 78.39(7)
C26 Yb1 C6 158.78(8)
C3 Yb1 C6 58.95(8)
C1 Yb1 C6 28.69(8)
C2 Yb1 C6 50.47(8)
C28 Yb1 C6 141.65(8)
C27 Yb1 C6 149.47(8)
C31 Yb1 C6 158.14(8)
O1A Yb1 C4 84.31(8)
O2 Yb1 C4 127.65(7)
C26 Yb1 C4 115.42(8)
C3 Yb1 C4 28.40(8)
C1 Yb1 C4 58.15(8)
C2 Yb1 C4 49.98(8)
C28 Yb1 C4 108.41(8)
C27 Yb1 C4 101.08(8)
C31 Yb1 C4 144.04(8)
C6 Yb1 C4 49.30(7)

loop_
_geom_bond_atom_site_label_1
_geom_bond_atom_site_label_2
_geom_bond_distance
C1 C2 1.390(4)
C1 C6 1.436(4)
C1 Yb1 2.817(3)
C1 H1A 0.9900
C2 C3 1.399(4)
C2 C22 1.538(4)
C2 Yb1 2.838(3)
C3 C4 1.435(4)
C3 Yb1 2.808(3)
C3 H3A 0.9900
C4 C13 1.402(4)
C4 C5 1.431(4)
C4 Yb1 2.996(3)
C5 C6 1.426(4)
C5 C10 1.428(4)
C5 Yb1 3.049(3)
C6 C7 1.401(4)
C6 Yb1 2.955(3)
C7 C8 1.396(4)
C7 H7 0.9400
C8 C9 1.380(4)
C8 C14 1.544(4)
C9 C10 1.416(4)
C9 H9 0.9400
C10 C11 1.409(4)
C11 C12 1.376(4)
C11 H11 0.9400
C12 C13 1.401(4)
C12 C18 1.532(4)
C13 H13 0.9400
C14 C16 1.488(6)
C14 C17 1.503(5)
C14 C15 1.545(6)
C15 H15A 0.9700
C15 H15B 0.9700
C15 H15C 0.9700
C16 H16A 0.9700
C16 H16B 0.9700
C16 H16C 0.9700
C17 H17A 0.9700
C17 H17B 0.9700
C17 H17C 0.9700
C18 C20B 1.502(8)
C18 C21A 1.491(5)
C18 C21B 1.538(8)
C18 C19A 1.535(6)
C18 C19B 1.542(8)
C18 C20A 1.543(6)
C19A H19A 0.9700
C19A H19B 0.9700
C19A H19C 0.9700
C20A H20A 0.9700
C20A H20B 0.9700
C20A H20C 0.9700
C21A H21A 0.9700
C21A H21B 0.9700
C21A H21C 0.9700
C19B H19D 0.9700
C19B H19E 0.9700
C19B H19F 0.9700
C20B H20D 0.9700
C20B H20E 0.9700
C20B H20F 0.9700
C21B H21D 0.9700
C21B H21E 0.9700
C21B H21F 0.9700
C22 C25 1.527(5)
C22 C23 1.526(5)
C22 C24 1.530(6)
C23 H23A 0.9700
C23 H23B 0.9700
C23 H23C 0.9700
C24 H24A 0.9700
C24 H24B 0.9700
C24 H24C 0.9700
C25 H25A 0.9700
C25 H25B 0.9700
C25 H25C 0.9700
C26 C27 1.396(4)
C26 C31 1.437(4)
C26 Yb1 2.789(3)
C26 H26A 0.9900
C27 C28 1.393(4)
C27 C47 1.547(4)
C27 Yb1 2.869(3)
C28 C29 1.437(4)
C28 Yb1 2.864(3)
C28 H28A 0.9900
C29 C38 1.393(4)
C29 C30 1.434(4)
C29 Yb1 3.022(3)
C30 C31 1.426(4)
C30 C35 1.426(4)
C30 Yb1 3.013(3)
C31 C32 1.406(4)
C31 Yb1 2.886(3)
C32 C33 1.402(4)
C32 H32 0.9400
C33 C34 1.381(4)
C33 C43 1.532(4)
C34 C35 1.414(4)
C34 H34 0.9400
C35 C36 1.411(4)
C36 C37 1.375(4)
C36 H36 0.9400
C37 C38 1.409(4)
C37 C39 1.531(4)
C38 H38 0.9400
C39 C40 1.531(5)
C39 C42 1.538(5)
C39 C41 1.539(4)
C40 H40A 0.9700
C40 H40B 0.9700
C40 H40C 0.9700
C41 H41A 0.9700
C41 H41B 0.9700
C41 H41C 0.9700
C42 H42A 0.9700
C42 H42B 0.9700
C42 H42C 0.9700
C43 C46 1.505(5)
C43 C45 1.522(5)
C43 C44 1.525(6)
C44 H44A 0.9700
C44 H44B 0.9700
C44 H44C 0.9700
C45 H45A 0.9700
C45 H45B 0.9700
C45 H45C 0.9700
C46 H46A 0.9700
C46 H46B 0.9700
C46 H46C 0.9700
C47 C48 1.510(5)
C47 C49 1.510(6)
C47 C50 1.520(6)
C48 H48A 0.9700
C48 H48B 0.9700
C48 H48C 0.9700
C49 H49A 0.9700
C49 H49B 0.9700
C49 H49C 0.9700
C50 H50A 0.9700
C50 H50B 0.9700
C50 H50C 0.9700
O1A C51A 1.44(2)
O1A C54A 1.444(18)
O1A Yb1 2.435(2)
C51A C52A 1.449(16)
C51A H51A 0.9800
C51A H51B 0.9800
C52A C53A 1.602(16)
C52A H52A 0.9800
C52A H52B 0.9800
C53A C54A 1.521(16)
C53A H53A 0.9800
C53A H53B 0.9800
C54A H54A 0.9800
C54A H54B 0.9800
C51B C52B 1.592(16)
C51B H51C 0.9800
C51B H51D 0.9800
C52B C53B 1.415(13)
C52B H52C 0.9800
C52B H52D 0.9800
C53B C54B 1.483(12)
C53B H53C 0.9800
C53B H53D 0.9800
C54B H54C 0.9800
C54B H54D 0.9800
O2 C58 1.432(4)
O2 C55 1.441(4)
O2 Yb1 2.436(2)
C55 C56 1.496(5)
C55 H55A 0.9800
C55 H55B 0.9800
C56 C57 1.461(6)
C56 H56A 0.9800
C56 H56B 0.9800
C57 C58 1.509(5)
C57 H57A 0.9800
C57 H57B 0.9800
C58 H58A 0.9800
C58 H58B 0.9800
